data_4343291
loop_
_publ_author_name
'Moreno Pineda, Eufemio'
'Heesing, Christian'
'Tuna, Floriana'
'Zheng, Yan-Zhen'
'McInnes, Eric J. L.'
'Schnack, J\"urgen'
'Winpenny, Richard E. P.'

_publ_section_title
;
 Copper Lanthanide Phosphonate Cages: Highly Symmetric {Cu3Ln9P6} and
 {Cu6Ln6P6} Clusters with C3v and D3h Symmetry.
;
_journal_name_full 'Inorganic chemistry'
_journal_page_first 150610150327001
_journal_paper_doi 10.1021/acs.inorgchem.5b00649
_journal_year 2015
_chemical_formula_moiety 'C99 H189 Cu3 Ho9 O55 P6, C8 H12 Cu1 N4'
_chemical_formula_sum 'C107 H201 Cu4 Ho9 N4 O55 P6'
_chemical_formula_weight 4348.05
_space_group_crystal_system trigonal
_space_group_IT_number 146
_space_group_name_Hall 'R 3'
_space_group_name_H-M_alt 'R 3'
_symmetry_space_group_name_Hall 'R 3'
_symmetry_space_group_name_H-M 'R 3 :H'
_atom_sites_solution_hydrogens geom
_atom_sites_solution_primary direct
_audit_creation_date 2015-03-11
_audit_creation_method
;
Olex2 1.2
(compiled 2015.01.26 svn.r3151 for OlexSys, GUI svn.r4998)
;
_cell_angle_alpha 90
_cell_angle_beta 90
_cell_angle_gamma 120
_cell_formula_units_Z 3
_cell_length_a 20.6225(9)
_cell_length_b 20.6225(9)
_cell_length_c 32.8600(19)
_cell_measurement_reflns_used 2553
_cell_measurement_temperature 150.0(1)
_cell_measurement_theta_max 28.2500
_cell_measurement_theta_min 3.8600
_cell_volume 12102.7(10)
_computing_cell_refinement
;
CrysAlisPro, Agilent Technologies,
Version 1.171.37.34 (release 22-05-2014 CrysAlis171 .NET)
(compiled May 22 2014,16:03:01)
;
_computing_data_collection
;
CrysAlisPro, Agilent Technologies,
Version 1.171.37.34 (release 22-05-2014 CrysAlis171 .NET)
(compiled May 22 2014,16:03:01)
;
_computing_data_reduction
;
CrysAlisPro, Agilent Technologies,
Version 1.171.37.34 (release 22-05-2014 CrysAlis171 .NET)
(compiled May 22 2014,16:03:01)
;
_computing_molecular_graphics 'Olex2 (Dolomanov et al., 2009)'
_computing_publication_material 'Olex2 (Dolomanov et al., 2009)'
_computing_structure_refinement 'ShelXL (Sheldrick, 2008)'
_computing_structure_solution 'ShelXS (Sheldrick, 2008)'
_diffrn_ambient_environment N~2~
_diffrn_ambient_temperature 150.0(1)
_diffrn_detector 'CCD plate'
_diffrn_detector_area_resol_mean 8.0714
_diffrn_detector_type Eos
_diffrn_measured_fraction_theta_full 0.992
_diffrn_measured_fraction_theta_max 0.989
_diffrn_measurement_details
;
  1 omega  -27.00   78.00   1.0000    5.0000
omega____ theta____ kappa____ phi______ frames
    -       21.3360    0.0000 -150.0000 105
;
_diffrn_measurement_device 'four-circle diffractometer'
_diffrn_measurement_device_type 'SuperNova, Single source at offset, Eos'
_diffrn_measurement_method '\w scans'
_diffrn_orient_matrix_UB_11 0.0176199000
_diffrn_orient_matrix_UB_12 -0.0023067000
_diffrn_orient_matrix_UB_13 0.0180463000
_diffrn_orient_matrix_UB_21 0.0294416000
_diffrn_orient_matrix_UB_22 0.0372877000
_diffrn_orient_matrix_UB_23 -0.0030382000
_diffrn_orient_matrix_UB_31 -0.0199305000
_diffrn_orient_matrix_UB_32 0.0135005000
_diffrn_orient_matrix_UB_33 0.0114745000
_diffrn_radiation_monochromator mirror
_diffrn_radiation_probe x-ray
_diffrn_radiation_type MoK\a
_diffrn_radiation_wavelength 0.71073
_diffrn_reflns_av_R_equivalents 0.0522
_diffrn_reflns_av_unetI/netI 0.1056
_diffrn_reflns_laue_measured_fraction_full 0.992
_diffrn_reflns_laue_measured_fraction_max 0.989
_diffrn_reflns_limit_h_max 20
_diffrn_reflns_limit_h_min -22
_diffrn_reflns_limit_k_max 12
_diffrn_reflns_limit_k_min -25
_diffrn_reflns_limit_l_max 40
_diffrn_reflns_limit_l_min -19
_diffrn_reflns_number 7496
_diffrn_reflns_point_group_measured_fraction_full 0.575
_diffrn_reflns_point_group_measured_fraction_max 0.571
_diffrn_reflns_theta_full 26.000
_diffrn_reflns_theta_max 26.359
_diffrn_reflns_theta_min 3.263
_diffrn_source 'SuperNova (Mo) X-ray Source'
_exptl_absorpt_coefficient_mu 5.005
_exptl_absorpt_correction_T_max 1.00000
_exptl_absorpt_correction_T_min 0.77167
_exptl_absorpt_correction_type multi-scan
_exptl_absorpt_process_details
;
CrysAlisPro, Agilent Technologies,
Version 1.171.37.34 (release 22-05-2014 CrysAlis171 .NET)
(compiled May 22 2014,16:03:01)
Empirical absorption correction using spherical harmonics,
 implemented in SCALE3 ABSPACK scaling algorithm.
;
_exptl_crystal_colour
;
;
_exptl_crystal_density_diffrn 1.790
_exptl_crystal_description cube
_exptl_crystal_F_000 6360
_exptl_crystal_size_max 0.05
_exptl_crystal_size_mid 0.04
_exptl_crystal_size_min 0.02
_refine_diff_density_max 3.582
_refine_diff_density_min -2.379
_refine_diff_density_rms 0.291
_refine_ls_abs_structure_details
;
 Classical Flack method preferred over Parsons because s.u. lower.
;
_refine_ls_abs_structure_Flack -0.02(3)
_refine_ls_extinction_method none
_refine_ls_goodness_of_fit_ref 1.050
_refine_ls_hydrogen_treatment constr
_refine_ls_matrix_type full
_refine_ls_number_parameters 538
_refine_ls_number_reflns 6291
_refine_ls_number_restraints 127
_refine_ls_restrained_S_all 1.041
_refine_ls_R_factor_all 0.0717
_refine_ls_R_factor_gt 0.0617
_refine_ls_shift/su_max 0.001
_refine_ls_shift/su_mean 0.000
_refine_ls_structure_factor_coef Fsqd
_refine_ls_weighting_details 'w=1/[\s^2^(Fo^2^)+(0.0660P)^2^+183.2700P] where P=(Fo^2^+2Fc^2^)/3'
_refine_ls_weighting_scheme calc
_refine_ls_wR_factor_gt 0.1453
_refine_ls_wR_factor_ref 0.1555
_reflns_Friedel_coverage 0.155
_reflns_friedel_fraction_full 0.159
_reflns_friedel_fraction_max 0.153
_reflns_number_gt 5611
_reflns_number_total 6291
_reflns_threshold_expression 'I > 2\s(I)'
_cod_data_source_file ic5b00649_si_009.cif
_cod_data_source_block Cu3Ho9P6
_cod_original_cell_volume 12102.7(12)
_cod_database_code 4343291
_shelxl_version_number 2014/6
_chemical_oxdiff_formula Cu3Ho9P6O32C100H100
_shelx_space_group_comment
;
The symmetry employed for this shelxl refinement is uniquely defined
by the following loop, which should always be used as a source of
symmetry information in preference to the above space-group names.
They are only intended as comments.
;
_reflns_odcompleteness_completeness 98.95
_reflns_odcompleteness_iscentric 1
_reflns_odcompleteness_theta 26.32
_olex2_refinement_description
;
1. Fixed Uiso
 At 1.5 times of:
  All C(H,H,H) groups
2. Restrained distances
 C24A-C22 = C22-C23A
 1.52 with sigma of 0.02
 C23A-C22 = C22-C25A
 1.52 with sigma of 0.02
 C25A-C22 = C22-C24A
 1.52 with sigma of 0.02
 C24A-C23A
 2.483 with sigma of 0.04
 C23A-C25A
 2.483 with sigma of 0.04
 C25A-C24A
 2.483 with sigma of 0.04
3. Uiso/Uaniso restraints and constraints
Uanis(C11) \\sim Ueq, Uanis(C6) \\sim Ueq, Uanis(C1) \\sim Ueq: with sigma of
0.01 and sigma for terminal atoms of 0.02
Uanis(O5P) \\sim Ueq, Uanis(O4P) \\sim Ueq, Uanis(O6P) \\sim Ueq: with sigma of
0.01 and sigma for terminal atoms of 0.02
Uanis(O1OH) \\sim Ueq, Uanis(O2OH) \\sim Ueq: with sigma of 0.01 and sigma for
terminal atoms of 0.02
Uanis(C20) \\sim Ueq: with sigma of 0.01 and sigma for terminal atoms of 0.02
Uanis(C22) \\sim Ueq: with sigma of 0.01 and sigma for terminal atoms of 0.02
Uanis(C6P) = Uanis(C8P) = Uanis(C7P)
Uanis(C1) = Uanis(C11) = Uanis(C6)
Uanis(O6) = Uanis(O5)
Uanis(C5) = Uanis(C4) = Uanis(C3)
Uanis(C25) = Uanis(C24) = Uanis(C23)
Uanis(C24) = Uanis(C24A)
Uanis(C23) = Uanis(C23A)
Uanis(C25) = Uanis(C25A)
Uanis(C24) = Uanis(C24A) = Uanis(C23A) = Uanis(C23) = Uanis(C25A) = Uanis(C25)
4. Rigid body (RIGU) restrains
 C22, C23, C24, C25, C25A, C24A, C23A, C21
 with sigma for 1-2 distances of 0.004 and sigma for 1-3 distances of 0.004
5. Others
 Sof(C23A)=Sof(H23D)=Sof(H23E)=Sof(H23F)=Sof(C24A)=Sof(H24D)=Sof(H24E)=
 Sof(H24F)=Sof(C25A)=Sof(H25D)=Sof(H25E)=Sof(H25F)=1-FVAR(1)
 Sof(C23)=Sof(H23A)=Sof(H23B)=Sof(H23C)=Sof(C24)=Sof(H24A)=Sof(H24B)=Sof(H24C)=
 Sof(C25)=Sof(H25A)=Sof(H25B)=Sof(H25C)=FVAR(1)
 Fixed Sof: H2NA(0.33333) H2NB(0.33333) H2NC(0.33333)
6.a Idealised Me refined as rotating group:
 C2P(H2PA,H2PB,H2PC), C3(H3A,H3B,H3C), C3P(H3PA,H3PB,H3PC), C4(H4A,H4B,H4C),
 C4P(H4PA,H4PB,H4PC), C5(H5A,H5B,H5C), C6P(H6PA,H6PB,H6PC), C7P(H7PA,H7PB,H7PC),
  C8(H8A,H8B,H8C), C8P(H8PA,H8PB,H8PC), C9(H9A,H9B,H9C), C10(H10A,H10B,H10C),
 C13(H13A,H13B,H13C), C14(H14A,H14B,H14C), C15(H15A,H15B,H15C), C18(H18A,H18B,
 H18C), C19(H19A,H19B,H19C), C20(H20A,H20B,H20C), C23(H23A,H23B,H23C),
 C23A(H23D,H23E,H23F), C24(H24A,H24B,H24C), C24A(H24D,H24E,H24F), C25(H25A,H25B,
 H25C), C25A(H25D,H25E,H25F), C2N(H2NA,H2NB,H2NC), C4N(H4NA,H4NB,H4NC)
;
_olex2_date_sample_data_collection 2014-01-25
_olex2_submission_special_instructions 'No special instructions were received'

loop_
_space_group_symop_operation_xyz
'x, y, z'
'-y, x-y, z'
'-x+y, -x, z'
'x+2/3, y+1/3, z+1/3'
'-y+2/3, x-y+1/3, z+1/3'
'-x+y+2/3, -x+1/3, z+1/3'
'x+1/3, y+2/3, z+2/3'
'-y+1/3, x-y+2/3, z+2/3'
'-x+y+1/3, -x+2/3, z+2/3'

loop_
_atom_site_label
_atom_site_type_symbol
_atom_site_fract_x
_atom_site_fract_y
_atom_site_fract_z
_atom_site_U_iso_or_equiv
_atom_site_adp_type
_atom_site_occupancy
_atom_site_site_symmetry_order
_atom_site_calc_flag
_atom_site_refinement_flags_posn
_atom_site_refinement_flags_adp
_atom_site_refinement_flags_occupancy
_atom_site_disorder_assembly
_atom_site_disorder_group
Ho1 Ho -0.66619(5) -0.07706(5) -0.03090(3) 0.0155(2) Uani 1 1 d . . . . .
Ho2 Ho -0.58230(5) -0.21121(5) -0.03199(3) 0.0136(2) Uani 1 1 d . . . . .
Ho3 Ho -0.37996(5) -0.11723(5) -0.05425(3) 0.0161(2) Uani 1 1 d . . . . .
Cu1 Cu -0.48181(14) -0.02364(14) -0.01256(9) 0.0210(6) Uani 1 1 d . . . . .
P1 P -0.7221(3) -0.2066(3) -0.09429(17) 0.0170(11) Uani 1 1 d . . . . .
P2 P -0.4879(3) -0.2469(3) 0.02485(16) 0.0155(11) Uani 1 1 d . . . . .
O1 O -0.3022(8) -0.1341(8) -0.0129(4) 0.020(3) Uani 1 1 d . . . . .
O1OH O -0.5776(7) -0.1105(7) 0.0005(4) 0.017(3) Uani 1 1 d . U . . .
O1P O -0.7626(7) -0.1658(8) -0.0778(5) 0.020(3) Uani 1 1 d . . . . .
O2 O -0.7627(8) -0.0544(8) -0.0176(6) 0.029(4) Uani 1 1 d . . . . .
O2OH O -0.4783(8) -0.0906(8) -0.0536(4) 0.019(3) Uani 1 1 d . U . . .
O2P O -0.7715(8) -0.2911(8) -0.0869(4) 0.022(3) Uani 1 1 d . . . . .
O3 O -0.6055(8) 0.0124(8) 0.0166(5) 0.021(3) Uani 1 1 d . . . . .
O3OH O -0.6667 -0.3333 -0.0562(8) 0.020(5) Uani 1 3 d S T P . .
O3P O -0.6465(9) -0.1727(9) -0.0702(5) 0.027(4) Uani 1 1 d . . . . .
O4 O -0.4915(8) 0.0316(9) 0.0333(5) 0.028(4) Uani 1 1 d . . . . .
O4P O -0.4622(8) -0.1760(7) -0.0011(4) 0.018(3) Uani 1 1 d . U . . .
O5 O -0.6321(8) 0.0282(8) -0.0759(5) 0.022(2) Uani 1 1 d . . . . .
O5P O -0.4354(7) -0.2785(7) 0.0208(4) 0.014(3) Uani 1 1 d . U . . .
O6 O -0.5472(8) -0.0034(8) -0.0631(4) 0.022(2) Uani 1 1 d . . . . .
O6P O -0.5683(7) -0.3016(7) 0.0100(4) 0.013(3) Uani 1 1 d . U . . .
O7 O -0.3801(8) 0.0593(8) -0.0186(6) 0.030(4) Uani 1 1 d . . . . .
O8 O -0.3175(9) -0.0039(9) -0.0238(6) 0.037(4) Uani 1 1 d . . . . .
O9 O -0.3720(9) -0.0616(10) -0.1178(5) 0.036(4) Uani 1 1 d . . . . .
O10 O -0.2772(9) -0.0741(10) -0.1001(5) 0.039(5) Uani 1 1 d . . . . .
C1 C -0.8309(12) -0.0988(11) -0.0080(7) 0.021(3) Uani 1 1 d . U . . .
C1P C -0.7019(12) -0.1858(12) -0.1491(8) 0.025(5) Uani 1 1 d . . . . .
C2 C -0.8729(13) -0.0633(14) 0.0134(8) 0.033(6) Uani 1 1 d . . . . .
C2P C -0.7760(16) -0.2163(15) -0.1717(8) 0.040(6) Uani 1 1 d . . . . .
H2PA H -0.8059 -0.2692 -0.1671 0.059 Uiso 1 1 calc GR . . . .
H2PB H -0.7666 -0.2070 -0.2003 0.059 Uiso 1 1 calc GR . . . .
H2PC H -0.8022 -0.1919 -0.1619 0.059 Uiso 1 1 calc GR . . . .
C3 C -0.9398(17) -0.0827(18) -0.0136(11) 0.064(6) Uani 1 1 d . . . . .
H3A H -0.9298 -0.0399 -0.0297 0.096 Uiso 1 1 calc GR . . . .
H3B H -0.9831 -0.0968 0.0031 0.096 Uiso 1 1 calc GR . . . .
H3C H -0.9488 -0.1236 -0.0311 0.096 Uiso 1 1 calc GR . . . .
C3P C -0.6586(14) -0.2246(12) -0.1624(7) 0.033(6) Uani 1 1 d . . . . .
H3PA H -0.6160 -0.2091 -0.1450 0.049 Uiso 1 1 calc GR . . . .
H3PB H -0.6421 -0.2111 -0.1900 0.049 Uiso 1 1 calc GR . . . .
H3PC H -0.6906 -0.2779 -0.1605 0.049 Uiso 1 1 calc GR . . . .
C4 C -0.9055(17) -0.1047(18) 0.0526(11) 0.064(6) Uani 1 1 d . . . . .
H4A H -0.9493 -0.1519 0.0468 0.096 Uiso 1 1 calc GR . . . .
H4B H -0.9188 -0.0755 0.0698 0.096 Uiso 1 1 calc GR . . . .
H4C H -0.8691 -0.1131 0.0662 0.096 Uiso 1 1 calc GR . . . .
C4P C -0.6506(15) -0.0967(13) -0.1533(9) 0.040(6) Uani 1 1 d . . . . .
H4PA H -0.6777 -0.0732 -0.1435 0.061 Uiso 1 1 calc GR . . . .
H4PB H -0.6377 -0.0837 -0.1814 0.061 Uiso 1 1 calc GR . . . .
H4PC H -0.6058 -0.0798 -0.1376 0.061 Uiso 1 1 calc GR . . . .
C5 C -0.8252(17) 0.0202(17) 0.0207(12) 0.064(6) Uani 1 1 d . . . . .
H5A H -0.7862 0.0296 0.0397 0.096 Uiso 1 1 calc GR . . . .
H5B H -0.8558 0.0390 0.0315 0.096 Uiso 1 1 calc GR . . . .
H5C H -0.8034 0.0449 -0.0046 0.096 Uiso 1 1 calc GR . . . .
C5P C -0.4835(13) -0.2170(12) 0.0782(7) 0.023(5) Uani 1 1 d . . . . .
C6 C -0.5522(12) 0.0330(11) 0.0407(7) 0.021(3) Uani 1 1 d . U . . .
C6P C -0.5154(12) -0.1660(13) 0.0816(7) 0.025(3) Uani 1 1 d . . . . .
H6PA H -0.4835 -0.1201 0.0675 0.038 Uiso 1 1 calc GR . . . .
H6PB H -0.5186 -0.1556 0.1097 0.038 Uiso 1 1 calc GR . . . .
H6PC H -0.5645 -0.1898 0.0697 0.038 Uiso 1 1 calc GR . . . .
C7 C -0.5562(13) 0.0648(13) 0.0829(7) 0.026(5) Uani 1 1 d . . . . .
C7P C -0.4013(12) -0.1752(13) 0.0912(7) 0.025(3) Uani 1 1 d . . . . .
H7PA H -0.3807 -0.2077 0.0884 0.038 Uiso 1 1 calc GR . . . .
H7PB H -0.3976 -0.1598 0.1191 0.038 Uiso 1 1 calc GR . . . .
H7PC H -0.3739 -0.1320 0.0742 0.038 Uiso 1 1 calc GR . . . .
C8 C -0.565(2) 0.003(2) 0.1131(9) 0.057(9) Uani 1 1 d . . . . .
H8A H -0.6075 -0.0438 0.1055 0.086 Uiso 1 1 calc GR . . . .
H8B H -0.5718 0.0162 0.1401 0.086 Uiso 1 1 calc GR . . . .
H8C H -0.5206 -0.0012 0.1122 0.086 Uiso 1 1 calc GR . . . .
C8P C -0.5307(12) -0.2887(12) 0.1046(7) 0.025(3) Uani 1 1 d . . . . .
H8PA H -0.5825 -0.3114 0.0971 0.038 Uiso 1 1 calc GR . . . .
H8PB H -0.5251 -0.2752 0.1328 0.038 Uiso 1 1 calc GR . . . .
H8PC H -0.5135 -0.3236 0.1000 0.038 Uiso 1 1 calc GR . . . .
C9 C -0.4826(15) 0.1398(16) 0.0905(8) 0.046(7) Uani 1 1 d . . . . .
H9A H -0.4406 0.1321 0.0875 0.069 Uiso 1 1 calc GR . . . .
H9B H -0.4830 0.1571 0.1176 0.069 Uiso 1 1 calc GR . . . .
H9C H -0.4787 0.1764 0.0711 0.069 Uiso 1 1 calc GR . . . .
C10 C -0.6249(15) 0.0733(14) 0.0856(8) 0.036(6) Uani 1 1 d . . . . .
H10A H -0.6218 0.1083 0.0653 0.054 Uiso 1 1 calc GR . . . .
H10B H -0.6274 0.0915 0.1121 0.054 Uiso 1 1 calc GR . . . .
H10C H -0.6690 0.0257 0.0810 0.054 Uiso 1 1 calc GR . . . .
C11 C -0.5646(12) 0.0422(11) -0.0769(7) 0.021(3) Uani 1 1 d . U . . .
C12 C -0.5034(12) 0.1157(11) -0.0958(7) 0.022(5) Uani 1 1 d . . . . .
C13 C -0.4459(14) 0.1025(15) -0.1167(8) 0.039(7) Uani 1 1 d . . . . .
H13A H -0.4168 0.0945 -0.0967 0.058 Uiso 1 1 calc GR . . . .
H13B H -0.4135 0.1455 -0.1329 0.058 Uiso 1 1 calc GR . . . .
H13C H -0.4707 0.0593 -0.1340 0.058 Uiso 1 1 calc GR . . . .
C14 C -0.4673(16) 0.1693(13) -0.0597(9) 0.042(7) Uani 1 1 d . . . . .
H14A H -0.5040 0.1777 -0.0466 0.064 Uiso 1 1 calc GR . . . .
H14B H -0.4268 0.2160 -0.0694 0.064 Uiso 1 1 calc GR . . . .
H14C H -0.4483 0.1475 -0.0406 0.064 Uiso 1 1 calc GR . . . .
C15 C -0.5365(15) 0.1493(17) -0.1251(9) 0.050(8) Uani 1 1 d . . . . .
H15A H -0.5643 0.1136 -0.1461 0.075 Uiso 1 1 calc GR . . . .
H15B H -0.4967 0.1939 -0.1372 0.075 Uiso 1 1 calc GR . . . .
H15C H -0.5691 0.1616 -0.1104 0.075 Uiso 1 1 calc GR . . . .
C16 C -0.3230(11) 0.0535(13) -0.0161(7) 0.024(5) Uani 1 1 d . . . . .
C17 C -0.2473(13) 0.1255(12) -0.0016(8) 0.032(6) Uani 1 1 d . . . . .
C18 C -0.1948(14) 0.1472(15) -0.0372(10) 0.050(8) Uani 1 1 d . . . . .
H18A H -0.1839 0.1080 -0.0428 0.075 Uiso 1 1 calc GR . . . .
H18B H -0.1492 0.1926 -0.0310 0.075 Uiso 1 1 calc GR . . . .
H18C H -0.2178 0.1550 -0.0607 0.075 Uiso 1 1 calc GR . . . .
C19 C -0.2213(16) 0.0999(15) 0.0352(11) 0.055(9) Uani 1 1 d . . . . .
H19A H -0.2565 0.0876 0.0570 0.083 Uiso 1 1 calc GR . . . .
H19B H -0.1730 0.1393 0.0437 0.083 Uiso 1 1 calc GR . . . .
H19C H -0.2179 0.0565 0.0281 0.083 Uiso 1 1 calc GR . . . .
C20 C -0.2644(18) 0.1871(15) 0.0098(11) 0.056(8) Uani 1 1 d . U . . .
H20A H -0.3038 0.1836 -0.0072 0.084 Uiso 1 1 calc GR . . . .
H20B H -0.2203 0.2351 0.0061 0.084 Uiso 1 1 calc GR . . . .
H20C H -0.2798 0.1814 0.0378 0.084 Uiso 1 1 calc GR . . . .
C21 C -0.3055(14) -0.0472(14) -0.1243(8) 0.035(5) Uani 1 1 d . U . . .
C22 C -0.2604(13) -0.0004(14) -0.1604(8) 0.048(5) Uani 1 1 d D U . . .
C23 C -0.318(4) -0.001(4) -0.192(2) 0.049(5) Uani 0.46(5) 1 d . U . A 1
H23A H -0.3622 -0.0494 -0.1922 0.074 Uiso 0.46(5) 1 calc GR . . A 1
H23B H -0.2955 0.0086 -0.2190 0.074 Uiso 0.46(5) 1 calc GR . . A 1
H23C H -0.3297 0.0366 -0.1855 0.074 Uiso 0.46(5) 1 calc GR . . A 1
C23A C -0.294(3) 0.039(3) -0.1834(16) 0.049(5) Uani 0.54(5) 1 d D U . A 2
H23D H -0.3468 0.0049 -0.1875 0.074 Uiso 0.54(5) 1 calc GR . . A 2
H23E H -0.2699 0.0556 -0.2092 0.074 Uiso 0.54(5) 1 calc GR . . A 2
H23F H -0.2879 0.0813 -0.1679 0.074 Uiso 0.54(5) 1 calc GR . . A 2
C24 C -0.225(4) -0.040(4) -0.185(2) 0.049(5) Uani 0.46(5) 1 d . U . A 1
H24A H -0.1905 -0.0454 -0.1678 0.074 Uiso 0.46(5) 1 calc GR . . A 1
H24B H -0.1994 -0.0100 -0.2081 0.074 Uiso 0.46(5) 1 calc GR . . A 1
H24C H -0.2641 -0.0882 -0.1935 0.074 Uiso 0.46(5) 1 calc GR . . A 1
C24A C -0.256(3) -0.057(2) -0.1884(16) 0.049(5) Uani 0.54(5) 1 d D U . A 2
H24D H -0.2135 -0.0617 -0.1810 0.074 Uiso 0.54(5) 1 calc GR . . A 2
H24E H -0.2503 -0.0396 -0.2160 0.074 Uiso 0.54(5) 1 calc GR . . A 2
H24F H -0.3008 -0.1044 -0.1859 0.074 Uiso 0.54(5) 1 calc GR . . A 2
C25 C -0.196(4) 0.076(4) -0.148(2) 0.049(5) Uani 0.46(5) 1 d . U . A 1
H25A H -0.2148 0.1037 -0.1341 0.074 Uiso 0.46(5) 1 calc GR . . A 1
H25B H -0.1679 0.1024 -0.1713 0.074 Uiso 0.46(5) 1 calc GR . . A 1
H25C H -0.1631 0.0685 -0.1295 0.074 Uiso 0.46(5) 1 calc GR . . A 1
C25A C -0.183(2) 0.053(3) -0.1436(16) 0.049(5) Uani 0.54(5) 1 d D U . A 2
H25D H -0.1869 0.0825 -0.1223 0.074 Uiso 0.54(5) 1 calc GR . . A 2
H25E H -0.1518 0.0849 -0.1650 0.074 Uiso 0.54(5) 1 calc GR . . A 2
H25F H -0.1615 0.0245 -0.1328 0.074 Uiso 0.54(5) 1 calc GR . . A 2
Cu2 Cu 0.0000 0.0000 -0.15250(19) 0.0376(13) Uani 1 3 d S T P . .
N1 N 0.0000 0.0000 -0.2156(14) 0.037(10) Uani 1 3 d S T P . .
N2 N 0.0915(13) -0.0062(13) -0.1335(6) 0.038(5) Uani 1 1 d . . . . .
C1N C 0.0000 0.0000 -0.2487(13) 0.026(9) Uani 1 3 d S T P . .
C2N C 0.0000 0.0000 -0.2923(16) 0.062(15) Uani 1 3 d S T P . .
H2NA H 0.0089 0.0477 -0.3020 0.093 Uiso 0.3333 1 calc GR . . B -1
H2NB H -0.0477 -0.0387 -0.3020 0.093 Uiso 0.3333 1 calc GR . . B -1
H2NC H 0.0387 -0.0089 -0.3020 0.093 Uiso 0.3333 1 calc GR . . B -1
C3N C 0.1409(15) -0.0104(14) -0.1223(7) 0.033(6) Uani 1 1 d . . . . .
C4N C 0.2040(14) -0.0167(14) -0.1103(10) 0.045(7) Uani 1 1 d . . . . .
H4NA H 0.2453 0.0129 -0.1281 0.067 Uiso 1 1 calc GR . . . .
H4NB H 0.1915 -0.0682 -0.1118 0.067 Uiso 1 1 calc GR . . . .
H4NC H 0.2176 0.0009 -0.0828 0.067 Uiso 1 1 calc GR . . . .

loop_
_atom_site_aniso_label
_atom_site_aniso_U_11
_atom_site_aniso_U_22
_atom_site_aniso_U_33
_atom_site_aniso_U_23
_atom_site_aniso_U_13
_atom_site_aniso_U_12
Ho1 0.0130(4) 0.0145(4) 0.0185(5) 0.0016(4) -0.0006(4) 0.0066(4)
Ho2 0.0122(4) 0.0122(4) 0.0167(5) 0.0014(4) 0.0002(4) 0.0063(4)
Ho3 0.0134(4) 0.0142(4) 0.0206(5) 0.0040(4) 0.0027(4) 0.0068(4)
Cu1 0.0152(12) 0.0161(13) 0.0312(16) -0.0019(11) 0.0000(11) 0.0074(10)
P1 0.013(2) 0.016(3) 0.020(3) 0.002(2) 0.001(2) 0.006(2)
P2 0.016(2) 0.018(3) 0.013(3) 0.002(2) 0.002(2) 0.009(2)
O1 0.019(7) 0.015(7) 0.015(8) -0.004(6) -0.003(6) 0.000(6)
O1OH 0.014(6) 0.010(6) 0.017(6) 0.001(5) 0.002(5) -0.001(5)
O1P 0.014(7) 0.018(7) 0.033(9) -0.015(7) -0.003(6) 0.011(6)
O2 0.020(8) 0.010(7) 0.060(12) 0.005(7) 0.006(8) 0.009(6)
O2OH 0.026(7) 0.013(6) 0.018(7) 0.000(5) -0.006(5) 0.009(5)
O2P 0.020(8) 0.014(7) 0.018(8) 0.007(6) -0.008(6) -0.003(6)
O3 0.018(7) 0.017(7) 0.031(9) -0.010(6) -0.010(7) 0.012(6)
O3OH 0.018(8) 0.018(8) 0.023(14) 0.000 0.000 0.009(4)
O3P 0.032(9) 0.029(8) 0.029(9) -0.005(7) -0.013(7) 0.022(7)
O4 0.014(7) 0.030(9) 0.034(10) -0.013(7) -0.005(7) 0.006(7)
O4P 0.021(6) 0.015(6) 0.024(7) -0.004(5) -0.007(5) 0.014(5)
O5 0.020(5) 0.026(6) 0.023(6) 0.012(5) 0.008(5) 0.014(5)
O5P 0.004(5) 0.020(6) 0.015(6) 0.001(5) 0.003(5) 0.005(5)
O6 0.020(5) 0.026(6) 0.023(6) 0.012(5) 0.008(5) 0.014(5)
O6P 0.007(5) 0.018(6) 0.014(6) -0.002(5) 0.004(5) 0.006(5)
O7 0.020(8) 0.012(7) 0.055(12) -0.015(7) -0.004(8) 0.007(6)
O8 0.033(9) 0.020(8) 0.065(13) -0.019(8) -0.007(9) 0.019(7)
O9 0.026(9) 0.051(11) 0.025(9) 0.017(8) 0.010(7) 0.014(8)
O10 0.023(9) 0.051(11) 0.040(11) 0.021(9) 0.007(8) 0.016(8)
C1 0.023(5) 0.016(4) 0.026(5) 0.004(4) 0.007(4) 0.011(4)
C1P 0.023(11) 0.017(10) 0.040(14) 0.004(10) 0.007(10) 0.013(9)
C2 0.026(12) 0.041(14) 0.047(16) 0.002(12) 0.009(12) 0.029(11)
C2P 0.058(18) 0.043(15) 0.020(13) -0.002(11) -0.002(12) 0.026(14)
C3 0.041(10) 0.054(11) 0.110(18) -0.019(11) 0.010(10) 0.034(9)
C3P 0.039(14) 0.021(11) 0.028(13) 0.005(10) 0.022(11) 0.008(10)
C4 0.041(10) 0.054(11) 0.110(18) -0.019(11) 0.010(10) 0.034(9)
C4P 0.043(15) 0.027(13) 0.046(17) 0.003(12) 0.006(13) 0.013(12)
C5 0.041(10) 0.054(11) 0.110(18) -0.019(11) 0.010(10) 0.034(9)
C5P 0.035(13) 0.020(10) 0.021(12) -0.002(9) -0.007(10) 0.020(10)
C6 0.023(5) 0.016(4) 0.026(5) 0.004(4) 0.007(4) 0.011(4)
C6P 0.026(7) 0.028(7) 0.021(7) -0.012(6) -0.010(6) 0.013(6)
C7 0.038(13) 0.037(13) 0.013(11) -0.005(10) -0.004(10) 0.027(11)
C7P 0.026(7) 0.028(7) 0.021(7) -0.012(6) -0.010(6) 0.013(6)
C8 0.09(3) 0.08(2) 0.028(15) 0.009(16) 0.012(16) 0.07(2)
C8P 0.026(7) 0.028(7) 0.021(7) -0.012(6) -0.010(6) 0.013(6)
C9 0.043(16) 0.050(17) 0.037(16) -0.027(14) -0.019(13) 0.017(14)
C10 0.059(17) 0.029(13) 0.032(14) 0.004(11) -0.009(13) 0.031(13)
C11 0.023(5) 0.016(4) 0.026(5) 0.004(4) 0.007(4) 0.011(4)
C12 0.025(11) 0.014(10) 0.035(13) -0.005(9) -0.007(10) 0.015(9)
C13 0.040(14) 0.037(14) 0.042(16) 0.027(12) 0.020(13) 0.021(12)
C14 0.048(17) 0.014(11) 0.06(2) -0.004(12) 0.003(14) 0.011(12)
C15 0.024(13) 0.058(19) 0.049(19) 0.023(15) 0.003(13) 0.008(13)
C16 0.005(9) 0.038(13) 0.026(13) -0.001(10) 0.002(9) 0.008(9)
C17 0.019(11) 0.018(11) 0.045(16) 0.005(11) -0.003(11) -0.002(9)
C18 0.022(13) 0.029(13) 0.08(2) -0.005(14) 0.025(14) 0.002(10)
C19 0.034(15) 0.022(13) 0.10(3) -0.010(15) -0.017(16) 0.006(12)
C20 0.056(15) 0.026(12) 0.073(17) -0.015(12) -0.011(14) 0.010(11)
C21 0.027(9) 0.037(10) 0.042(9) 0.018(8) 0.004(7) 0.016(8)
C22 0.043(8) 0.048(8) 0.045(8) 0.020(6) 0.008(6) 0.017(6)
C23 0.043(8) 0.050(9) 0.047(8) 0.021(7) 0.009(7) 0.018(7)
C23A 0.043(8) 0.050(9) 0.047(8) 0.021(7) 0.009(7) 0.018(7)
C24 0.043(8) 0.050(9) 0.047(8) 0.021(7) 0.009(7) 0.018(7)
C24A 0.043(8) 0.050(9) 0.047(8) 0.021(7) 0.009(7) 0.018(7)
C25 0.043(8) 0.050(9) 0.047(8) 0.021(7) 0.009(7) 0.018(7)
C25A 0.043(8) 0.050(9) 0.047(8) 0.021(7) 0.009(7) 0.018(7)
Cu2 0.0277(16) 0.0277(16) 0.058(4) 0.000 0.000 0.0138(8)
N1 0.018(11) 0.018(11) 0.08(3) 0.000 0.000 0.009(5)
N2 0.050(14) 0.047(13) 0.029(12) 0.006(10) -0.003(11) 0.032(12)
C1N 0.029(14) 0.029(14) 0.02(2) 0.000 0.000 0.015(7)
C2N 0.07(2) 0.07(2) 0.05(3) 0.000 0.000 0.035(12)
C3N 0.047(16) 0.031(13) 0.017(12) 0.008(10) 0.005(11) 0.016(12)
C4N 0.033(14) 0.029(14) 0.07(2) 0.006(14) -0.006(14) 0.017(12)

loop_
_atom_type_symbol
_atom_type_description
_atom_type_scat_dispersion_real
_atom_type_scat_dispersion_imag
_atom_type_scat_source
C C 0.0033 0.0016 'International Tables Vol C Tables 4.2.6.8 and 6.1.1.4'
H H 0.0000 0.0000 'International Tables Vol C Tables 4.2.6.8 and 6.1.1.4'
Cu Cu 0.3201 1.2651 'International Tables Vol C Tables 4.2.6.8 and 6.1.1.4'
Ho Ho -0.2175 4.6783 'International Tables Vol C Tables 4.2.6.8 and 6.1.1.4'
N N 0.0061 0.0033 'International Tables Vol C Tables 4.2.6.8 and 6.1.1.4'
O O 0.0106 0.0060 'International Tables Vol C Tables 4.2.6.8 and 6.1.1.4'
P P 0.1023 0.0942 'International Tables Vol C Tables 4.2.6.8 and 6.1.1.4'

loop_
_geom_angle_atom_site_label_1
_geom_angle_atom_site_label_2
_geom_angle_atom_site_label_3
_geom_angle
_geom_angle_site_symmetry_1
_geom_angle_site_symmetry_3
Cu1 Ho1 Ho2 54.69(4) . .
P1 Ho1 Ho2 59.67(10) . .
P1 Ho1 Cu1 105.50(11) . .
O1OH Ho1 Ho2 33.1(3) . .
O1OH Ho1 Cu1 33.5(3) . .
O1OH Ho1 P1 92.8(3) . .
O1OH Ho1 O3P 64.7(5) . .
O1OH Ho1 C11 98.0(6) . .
O1P Ho1 Ho2 87.0(3) . .
O1P Ho1 Cu1 134.5(3) . .
O1P Ho1 P1 29.3(3) . .
O1P Ho1 O1OH 119.3(4) . .
O1P Ho1 O3P 59.3(5) . .
O1P Ho1 C11 107.0(6) . .
O2 Ho1 Ho2 151.0(4) . .
O2 Ho1 Cu1 146.2(4) . .
O2 Ho1 P1 108.3(4) . .
O2 Ho1 O1OH 144.0(6) . .
O2 Ho1 O1P 79.1(5) . .
O2 Ho1 O3P 137.7(5) . .
O2 Ho1 O5 80.0(5) . .
O2 Ho1 O6 132.2(5) . .
O2 Ho1 C11 105.8(6) . .
O3 Ho1 Ho2 108.8(3) . .
O3 Ho1 Cu1 62.9(3) . .
O3 Ho1 P1 168.0(3) . .
O3 Ho1 O1OH 75.8(5) . .
O3 Ho1 O1P 162.5(5) . .
O3 Ho1 O2 83.4(5) . .
O3 Ho1 O3P 138.0(5) . .
O3 Ho1 O5 84.1(5) . .
O3 Ho1 O6 79.3(5) . .
O3 Ho1 C11 77.7(6) . .
O3P Ho1 Ho2 32.4(3) . .
O3P Ho1 Cu1 76.1(3) . .
O3P Ho1 P1 30.0(4) . .
O3P Ho1 C11 93.9(6) . .
O5 Ho1 Ho2 126.4(3) . .
O5 Ho1 Cu1 92.4(3) . .
O5 Ho1 P1 100.2(4) . .
O5 Ho1 O1OH 125.5(4) . .
O5 Ho1 O1P 92.8(5) . .
O5 Ho1 O3P 107.2(5) . .
O5 Ho1 C11 27.6(6) . .
O5P Ho1 Ho2 74.4(3) 2_455 .
O5P Ho1 Cu1 100.2(3) 2_455 .
O5P Ho1 P1 92.5(3) 2_455 .
O5P Ho1 O1OH 69.8(4) 2_455 .
O5P Ho1 O1P 90.2(5) 2_455 .
O5P Ho1 O2 80.2(5) 2_455 .
O5P Ho1 O3 86.9(5) 2_455 .
O5P Ho1 O3P 92.0(5) 2_455 .
O5P Ho1 O5 159.1(5) 2_455 .
O5P Ho1 O6 141.8(5) 2_455 .
O5P Ho1 C11 162.5(6) 2_455 .
O6 Ho1 Ho2 76.7(3) . .
O6 Ho1 Cu1 41.9(3) . .
O6 Ho1 P1 94.1(4) . .
O6 Ho1 O1OH 72.3(5) . .
O6 Ho1 O1P 112.7(5) . .
O6 Ho1 O3P 76.0(5) . .
O6 Ho1 O5 54.2(5) . .
O6 Ho1 C11 26.9(5) . .
C11 Ho1 Ho2 102.6(4) . .
C11 Ho1 Cu1 65.4(5) . .
C11 Ho1 P1 100.9(5) . .
Ho3 Ho2 Ho2 157.14(3) . 2_455
Cu1 Ho2 Ho2 138.75(5) . 2_455
Cu1 Ho2 Ho3 63.61(5) . .
P2 Ho2 Ho2 111.01(10) . 2_455
P2 Ho2 Ho3 63.68(10) . .
P2 Ho2 Cu1 93.45(11) . .
O1OH Ho2 Ho2 107.6(3) . 2_455
O1OH Ho2 Ho3 95.3(3) . .
O1OH Ho2 Cu1 32.9(3) . .
O1OH Ho2 P2 101.0(4) . .
O1OH Ho2 O2OH 66.1(5) . .
O1OH Ho2 O2P 135.9(5) . 3_445
O1OH Ho2 O3OH 142.6(4) . .
O1OH Ho2 O4P 87.7(5) . .
O1OH Ho2 O6P 75.7(4) . 2_455
O1OH Ho2 O6P 117.3(5) . .
O2OH Ho2 Ho2 154.2(3) . 2_455
O2OH Ho2 Ho3 38.8(3) . .
O2OH Ho2 Cu1 34.2(3) . .
O2OH Ho2 P2 94.8(3) . .
O2OH Ho2 O6P 141.5(5) . 2_455
O2OH Ho2 O6P 124.2(4) . .
O2P Ho2 Ho2 109.0(4) 3_445 2_455
O2P Ho2 Ho3 50.5(4) 3_445 .
O2P Ho2 Cu1 104.3(4) 3_445 .
O2P Ho2 P2 88.1(4) 3_445 .
O2P Ho2 O2OH 70.2(5) 3_445 .
O2P Ho2 O3OH 75.4(6) 3_445 .
O2P Ho2 O4P 79.0(5) 3_445 .
O2P Ho2 O6P 146.3(5) 3_445 2_455
O2P Ho2 O6P 92.0(5) 3_445 .
O3OH Ho2 Ho2 35.3(3) . 2_455
O3OH Ho2 Ho3 121.8(3) . .
O3OH Ho2 Cu1 166.9(4) . .
O3OH Ho2 P2 99.7(4) . .
O3OH Ho2 O2OH 142.1(7) . .
O3OH Ho2 O4P 123.7(4) . .
O3OH Ho2 O6P 70.9(5) . 2_455
O3OH Ho2 O6P 71.6(5) . .
O3P Ho2 Ho2 73.0(4) . 2_455
O3P Ho2 Ho3 114.6(4) . .
O3P Ho2 Cu1 80.5(4) . .
O3P Ho2 P2 173.6(4) . .
O3P Ho2 O1OH 72.9(5) . .
O3P Ho2 O2OH 81.3(5) . .
O3P Ho2 O2P 95.2(5) . 3_445
O3P Ho2 O3OH 86.4(5) . .
O3P Ho2 O4P 145.5(5) . .
O3P Ho2 O6P 82.6(5) . 2_455
O3P Ho2 O6P 154.4(5) . .
O4P Ho2 Ho2 141.1(3) . 2_455
O4P Ho2 Ho3 37.8(3) . .
O4P Ho2 Cu1 68.4(3) . .
O4P Ho2 P2 30.1(3) . .
O4P Ho2 O2OH 64.7(5) . .
O4P Ho2 O6P 120.5(5) . 2_455
O4P Ho2 O6P 60.1(4) . .
O6P Ho2 Ho2 81.3(3) . 2_455
O6P Ho2 Ho2 38.1(3) 2_455 2_455
O6P Ho2 Ho3 88.8(3) . .
O6P Ho2 Ho3 157.8(3) 2_455 .
O6P Ho2 Cu1 121.4(3) . .
O6P Ho2 Cu1 108.4(3) 2_455 .
O6P Ho2 P2 97.6(3) 2_455 .
O6P Ho2 P2 30.3(3) . .
O6P Ho2 O6P 77.9(6) . 2_455
P1 Ho3 Ho2 62.45(10) 3_445 .
O1 Ho3 Ho2 120.2(4) . .
O1 Ho3 P1 104.6(4) . 3_445
O1 Ho3 O1P 80.0(5) . 3_445
O1 Ho3 O2OH 142.5(5) . .
O1 Ho3 O2P 127.8(4) . 3_445
O1 Ho3 O4P 81.7(5) . .
O1 Ho3 O8 79.1(6) . .
O1 Ho3 O9 136.8(5) . .
O1 Ho3 O10 82.6(5) . .
O1 Ho3 C21 109.4(6) . .
O1P Ho3 Ho2 86.1(3) 3_445 .
O1P Ho3 P1 27.8(3) 3_445 3_445
O1P Ho3 O2P 56.5(4) 3_445 3_445
O1P Ho3 C21 92.4(7) 3_445 .
O2OH Ho3 Ho2 40.6(3) . .
O2OH Ho3 P1 91.8(3) . 3_445
O2OH Ho3 O1P 119.5(5) . 3_445
O2OH Ho3 O2P 63.2(4) . 3_445
O2OH Ho3 O10 128.9(5) . .
O2OH Ho3 C21 101.9(6) . .
O2P Ho3 Ho2 39.5(3) 3_445 .
O2P Ho3 P1 28.7(3) 3_445 3_445
O4P Ho3 Ho2 40.0(3) . .
O4P Ho3 P1 80.2(4) . 3_445
O4P Ho3 O1P 89.3(5) . 3_445
O4P Ho3 O2OH 67.9(5) . .
O4P Ho3 O2P 71.4(4) . 3_445
O4P Ho3 O9 141.5(5) . .
O4P Ho3 O10 163.2(5) . .
O4P Ho3 C21 168.9(6) . .
O8 Ho3 Ho2 111.4(4) . .
O8 Ho3 P1 173.8(4) . 3_445
O8 Ho3 O1P 157.6(5) . 3_445
O8 Ho3 O2OH 82.3(5) . .
O8 Ho3 O2P 145.5(5) . 3_445
O8 Ho3 O4P 95.5(6) . .
O8 Ho3 O9 91.4(7) . .
O8 Ho3 O10 87.4(7) . .
O8 Ho3 C21 87.0(8) . .
O9 Ho3 Ho2 102.6(4) . .
O9 Ho3 P1 89.3(5) . 3_445
O9 Ho3 O1P 98.4(6) . 3_445
O9 Ho3 O2OH 75.6(5) . .
O9 Ho3 O2P 81.6(5) . 3_445
O9 Ho3 O10 54.7(6) . .
O9 Ho3 C21 27.5(6) . .
O10 Ho3 Ho2 152.0(4) . .
O10 Ho3 P1 98.0(5) . 3_445
O10 Ho3 O1P 82.1(6) . 3_445
O10 Ho3 O2P 114.5(5) . 3_445
O10 Ho3 C21 27.4(6) . .
C21 Ho3 Ho2 129.2(5) . .
C21 Ho3 P1 96.3(6) . 3_445
C21 Ho3 O2P 100.5(6) . 3_445
Ho2 Cu1 Ho1 69.93(5) . .
O1OH Cu1 Ho1 44.8(4) . .
O1OH Cu1 Ho2 40.0(4) . .
O1OH Cu1 O2OH 83.2(6) . .
O1OH Cu1 O4 90.8(6) . .
O1OH Cu1 O6 84.8(6) . .
O1OH Cu1 O7 171.3(7) . .
O2OH Cu1 Ho1 94.5(4) . .
O2OH Cu1 Ho2 44.6(4) . .
O2OH Cu1 O4 172.4(7) . .
O2OH Cu1 O6 82.0(6) . .
O4 Cu1 Ho1 84.4(4) . .
O4 Cu1 Ho2 128.5(5) . .
O4 Cu1 O6 102.1(6) . .
O6 Cu1 Ho1 43.9(3) . .
O6 Cu1 Ho2 89.5(4) . .
O7 Cu1 Ho1 142.9(5) . .
O7 Cu1 Ho2 139.0(4) . .
O7 Cu1 O2OH 98.4(6) . .
O7 Cu1 O4 86.9(6) . .
O7 Cu1 O6 103.8(6) . .
Ho1 P1 Ho3 84.70(14) . 2_455
O1P P1 Ho1 51.0(5) . .
O1P P1 Ho3 46.4(5) . 2_455
O1P P1 O3P 105.6(8) . .
O1P P1 C1P 109.5(9) . .
O2P P1 Ho1 128.2(6) . .
O2P P1 Ho3 62.9(6) . 2_455
O2P P1 O1P 109.2(9) . .
O2P P1 O3P 112.0(8) . .
O2P P1 C1P 111.2(9) . .
O3P P1 Ho1 54.7(6) . .
O3P P1 Ho3 125.1(7) . 2_455
O3P P1 C1P 109.2(10) . .
C1P P1 Ho1 120.5(7) . .
C1P P1 Ho3 123.9(7) . 2_455
O4P P2 Ho2 52.3(5) . .
O4P P2 O6P 104.7(8) . .
O4P P2 C5P 105.8(9) . .
O5P P2 Ho2 136.7(6) . .
O5P P2 O4P 112.2(8) . .
O5P P2 O6P 113.2(8) . .
O5P P2 C5P 107.4(9) . .
O6P P2 Ho2 53.2(5) . .
O6P P2 C5P 113.5(9) . .
C5P P2 Ho2 115.7(7) . .
C1 O1 Ho3 144.9(14) 3_445 .
Ho2 O1OH Ho1 110.7(6) . .
Cu1 O1OH Ho1 101.7(6) . .
Cu1 O1OH Ho2 107.2(6) . .
Ho3 O1P Ho1 122.1(6) 2_455 .
P1 O1P Ho1 99.7(7) . .
P1 O1P Ho3 105.8(7) . 2_455
C1 O2 Ho1 131.0(12) . .
Ho3 O2OH Ho2 100.7(5) . .
Cu1 O2OH Ho2 101.2(6) . .
Cu1 O2OH Ho3 120.7(7) . .
Ho2 O2P Ho3 90.0(5) 2_455 2_455
P1 O2P Ho2 134.4(8) . 2_455
P1 O2P Ho3 88.4(7) . 2_455
C6 O3 Ho1 138.8(13) . .
Ho2 O3OH Ho2 109.3(6) . 3_445
Ho2 O3OH Ho2 109.3(6) 2_455 .
Ho2 O3OH Ho2 109.3(6) 2_455 3_445
Ho2 O3P Ho1 109.9(6) . .
P1 O3P Ho1 95.3(7) . .
P1 O3P Ho2 139.3(9) . .
C6 O4 Cu1 122.7(14) . .
Ho3 O4P Ho2 102.2(5) . .
P2 O4P Ho2 97.6(7) . .
P2 O4P Ho3 136.9(8) . .
C11 O5 Ho1 90.6(12) . .
P2 O5P Ho1 132.3(8) . 3_445
Cu1 O6 Ho1 94.2(5) . .
C11 O6 Ho1 92.8(12) . .
C11 O6 Cu1 144.3(15) . .
Ho2 O6P Ho2 103.0(5) . 3_445
P2 O6P Ho2 96.5(6) . .
P2 O6P Ho2 135.7(7) . 3_445
C16 O7 Cu1 124.5(15) . .
C16 O8 Ho3 141.4(15) . .
C21 O9 Ho3 93.9(15) . .
C21 O10 Ho3 92.4(15) . .
O1 C1 O2 126.1(19) 2_455 .
O1 C1 C2 117.3(18) 2_455 .
O2 C1 C2 116.6(18) . .
C2P C1P P1 108.3(16) . .
C2P C1P C3P 112(2) . .
C2P C1P C4P 112.4(19) . .
C3P C1P P1 106.2(16) . .
C3P C1P C4P 110.6(19) . .
C4P C1P P1 107.0(17) . .
C3 C2 C1 105(2) . .
C3 C2 C5 112(2) . .
C4 C2 C1 108(2) . .
C4 C2 C3 105(2) . .
C4 C2 C5 111(3) . .
C5 C2 C1 114.1(19) . .
C6P C5P P2 109.8(15) . .
C6P C5P C7P 109.6(17) . .
C6P C5P C8P 109.8(19) . .
C7P C5P P2 108.0(16) . .
C7P C5P C8P 111.6(18) . .
C8P C5P P2 107.9(14) . .
O3 C6 O4 125(2) . .
O3 C6 C7 119.2(18) . .
O4 C6 C7 115.7(19) . .
C8 C7 C6 103.4(18) . .
C8 C7 C9 112(2) . .
C9 C7 C6 109(2) . .
C10 C7 C6 110.5(19) . .
C10 C7 C8 109(2) . .
C10 C7 C9 112(2) . .
O5 C11 Ho1 61.7(10) . .
O5 C11 C12 119.8(18) . .
O6 C11 Ho1 60.3(11) . .
O6 C11 O5 121.0(19) . .
O6 C11 C12 119.2(18) . .
C12 C11 Ho1 170.6(16) . .
C13 C12 C11 109.8(17) . .
C13 C12 C14 110(2) . .
C13 C12 C15 111(2) . .
C14 C12 C11 105.0(19) . .
C15 C12 C11 111.7(18) . .
C15 C12 C14 109(2) . .
O7 C16 O8 127(2) . .
O7 C16 C17 118(2) . .
O8 C16 C17 115.2(18) . .
C18 C17 C16 105(2) . .
C18 C17 C19 113(2) . .
C18 C17 C20 112(2) . .
C19 C17 C16 105.4(19) . .
C19 C17 C20 111(2) . .
C20 C17 C16 109(2) . .
O9 C21 Ho3 58.6(12) . .
O9 C21 C22 122(2) . .
O10 C21 Ho3 60.1(13) . .
O10 C21 O9 118(2) . .
O10 C21 C22 120(2) . .
C22 C21 Ho3 174(2) . .
C21 C22 C23 107(3) . .
C21 C22 C24 112(3) . .
C21 C22 C24A 104(3) . .
C21 C22 C25 113(3) . .
C23A C22 C21 115(3) . .
C23A C22 C24A 109(2) . .
C23A C22 C25A 113(2) . .
C24 C22 C23 101(4) . .
C25 C22 C23 117(4) . .
C25 C22 C24 106(4) . .
C25A C22 C21 105(3) . .
C25A C22 C24A 109(2) . .
N2 Cu2 N1 107.7(6) 3 .
N2 Cu2 N1 107.7(6) . .
N2 Cu2 N1 107.7(6) 2 .
N2 Cu2 N2 111.2(6) 2 3
N2 Cu2 N2 111.2(6) 2 .
N2 Cu2 N2 111.2(6) 3 .
C1N N1 Cu2 180.0 . .
C3N N2 Cu2 178(2) . .
N1 C1N C2N 180.0 . .
N2 C3N C4N 177(3) . .

loop_
_geom_bond_atom_site_label_1
_geom_bond_atom_site_label_2
_geom_bond_distance
_geom_bond_site_symmetry_2
Ho1 Ho2 3.9286(12) .
Ho1 Cu1 3.442(3) .
Ho1 P1 3.119(6) .
Ho1 O1OH 2.479(14) .
Ho1 O1P 2.458(14) .
Ho1 O2 2.303(14) .
Ho1 O3 2.258(14) .
Ho1 O3P 2.555(15) .
Ho1 O5 2.423(14) .
Ho1 O5P 2.241(13) 2_455
Ho1 O6 2.391(14) .
Ho1 C11 2.75(2) .
Ho2 Ho2 3.8684(15) 2_455
Ho2 Ho3 3.6900(12) .
Ho2 Cu1 3.413(3) .
Ho2 P2 3.041(5) .
Ho2 O1OH 2.294(14) .
Ho2 O2OH 2.441(14) .
Ho2 O2P 2.349(14) 3_445
Ho2 O3OH 2.371(9) .
Ho2 O3P 2.239(14) .
Ho2 O4P 2.428(13) .
Ho2 O6P 2.491(13) 2_455
Ho2 O6P 2.451(14) .
Ho3 P1 3.196(5) 3_445
Ho3 O1 2.256(15) .
Ho3 O1P 2.404(14) 3_445
Ho3 O2OH 2.352(15) .
Ho3 O2P 2.846(16) 3_445
Ho3 O4P 2.312(15) .
Ho3 O8 2.262(15) .
Ho3 O9 2.347(16) .
Ho3 O10 2.381(16) .
Ho3 C21 2.74(3) .
Cu1 O1OH 1.938(13) .
Cu1 O2OH 1.957(14) .
Cu1 O4 1.959(15) .
Cu1 O6 2.305(15) .
Cu1 O7 1.944(15) .
P1 Ho3 3.195(5) 2_455
P1 O1P 1.550(14) .
P1 O2P 1.535(14) .
P1 O3P 1.567(16) .
P1 C1P 1.85(2) .
P2 O4P 1.539(15) .
P2 O5P 1.524(13) .
P2 O6P 1.545(14) .
P2 C5P 1.85(2) .
O1 C1 1.25(2) 3_445
O1P Ho3 2.404(14) 2_455
O2 C1 1.27(3) .
O2P Ho2 2.349(14) 2_455
O2P Ho3 2.846(16) 2_455
O3 C6 1.24(3) .
O3OH Ho2 2.371(9) 2_455
O3OH Ho2 2.372(9) 3_445
O4 C6 1.29(3) .
O5 C11 1.28(3) .
O5P Ho1 2.241(13) 3_445
O6 C11 1.25(2) .
O6P Ho2 2.491(13) 3_445
O7 C16 1.24(3) .
O8 C16 1.27(3) .
O9 C21 1.27(3) .
O10 C21 1.26(3) .
C1 O1 1.25(2) 2_455
C1 C2 1.55(3) .
C1P C2P 1.52(3) .
C1P C3P 1.53(3) .
C1P C4P 1.60(3) .
C2 C3 1.52(4) .
C2 C4 1.50(4) .
C2 C5 1.52(4) .
C5P C6P 1.50(3) .
C5P C7P 1.53(3) .
C5P C8P 1.56(3) .
C6 C7 1.56(3) .
C7 C8 1.55(4) .
C7 C9 1.55(3) .
C7 C10 1.51(3) .
C11 C12 1.54(3) .
C12 C13 1.51(3) .
C12 C14 1.54(3) .
C12 C15 1.53(3) .
C16 C17 1.60(3) .
C17 C18 1.50(4) .
C17 C19 1.52(4) .
C17 C20 1.52(4) .
C21 C22 1.52(3) .
C22 C23 1.57(7) .
C22 C23A 1.513(15) .
C22 C24 1.55(8) .
C22 C24A 1.521(15) .
C22 C25 1.52(7) .
C22 C25A 1.517(15) .
Cu2 N1 2.07(5) .
Cu2 N2 2.05(2) .
Cu2 N2 2.05(2) 3
Cu2 N2 2.05(2) 2
N1 C1N 1.09(5) .
N2 C3N 1.13(3) .
C1N C2N 1.43(6) .
C3N C4N 1.43(4) .

loop_
_geom_torsion_atom_site_label_1
_geom_torsion_atom_site_label_2
_geom_torsion_atom_site_label_3
_geom_torsion_atom_site_label_4
_geom_torsion
_geom_torsion_site_symmetry_1
_geom_torsion_site_symmetry_4
Ho1 P1 O1P Ho3 -127.4(9) . 2_455
Ho1 P1 O2P Ho2 -30.7(16) . 2_455
Ho1 P1 O2P Ho3 57.7(7) . 2_455
Ho1 P1 O3P Ho2 129.2(17) . .
Ho1 P1 C1P C2P -118.0(14) . .
Ho1 P1 C1P C3P 121.6(14) . .
Ho1 P1 C1P C4P 3.5(18) . .
Ho1 O2 C1 O1 -18(4) . 2_455
Ho1 O2 C1 C2 159.0(16) . .
Ho1 O3 C6 O4 36(3) . .
Ho1 O3 C6 C7 -145.0(17) . .
Ho1 O5 C11 O6 12(2) . .
Ho1 O5 C11 C12 -169.3(18) . .
Ho1 O6 C11 O5 -12(2) . .
Ho1 O6 C11 C12 169.2(18) . .
Ho2 P2 O4P Ho3 -117.1(13) . .
Ho2 P2 O5P Ho1 -10.8(15) . 3_445
Ho2 P2 O6P Ho2 116.2(12) . 3_445
Ho2 P2 C5P C6P -11.7(18) . .
Ho2 P2 C5P C7P -131.2(12) . .
Ho2 P2 C5P C8P 108.0(13) . .
Ho3 P1 O1P Ho1 127.4(9) 2_455 .
Ho3 P1 O2P Ho2 -88.4(12) 2_455 2_455
Ho3 P1 O3P Ho1 -50.5(8) 2_455 .
Ho3 P1 O3P Ho2 78.7(15) 2_455 .
Ho3 P1 C1P C2P -12.5(18) 2_455 .
Ho3 P1 C1P C3P -132.9(13) 2_455 .
Ho3 P1 C1P C4P 108.9(15) 2_455 .
Ho3 O8 C16 O7 14(4) . .
Ho3 O8 C16 C17 -165.9(19) . .
Ho3 O9 C21 O10 9(3) . .
Ho3 O9 C21 C22 -173(2) . .
Ho3 O10 C21 O9 -8(3) . .
Ho3 O10 C21 C22 173(2) . .
Cu1 O4 C6 O3 -14(3) . .
Cu1 O4 C6 C7 167.4(14) . .
Cu1 O6 C11 Ho1 -101(2) . .
Cu1 O6 C11 O5 -113(2) . .
Cu1 O6 C11 C12 68(3) . .
Cu1 O7 C16 O8 27(4) . .
Cu1 O7 C16 C17 -152.5(16) . .
O1 C1 C2 C3 -60(3) 2_455 .
O1 C1 C2 C4 52(3) 2_455 .
O1 C1 C2 C5 176(3) 2_455 .
O1P P1 O2P Ho2 -85.7(13) . 2_455
O1P P1 O2P Ho3 2.7(8) . 2_455
O1P P1 O3P Ho1 -3.3(9) . .
O1P P1 O3P Ho2 125.9(14) . .
O1P P1 C1P C2P -62.5(17) . .
O1P P1 C1P C3P 177.1(14) . .
O1P P1 C1P C4P 59.0(17) . .
O2 C1 C2 C3 122(2) . .
O2 C1 C2 C4 -126(2) . .
O2 C1 C2 C5 -1(3) . .
O2P P1 O1P Ho1 124.1(7) . .
O2P P1 O1P Ho3 -3.4(10) . 2_455
O2P P1 O3P Ho1 -122.1(8) . .
O2P P1 O3P Ho2 7.1(18) . .
O2P P1 C1P C2P 58.3(17) . .
O2P P1 C1P C3P -62.1(17) . .
O2P P1 C1P C4P 179.8(14) . .
O3 C6 C7 C8 110(2) . .
O3 C6 C7 C9 -131(2) . .
O3 C6 C7 C10 -7(3) . .
O3P P1 O1P Ho1 3.5(9) . .
O3P P1 O1P Ho3 -123.9(8) . 2_455
O3P P1 O2P Ho2 30.8(16) . 2_455
O3P P1 O2P Ho3 119.3(8) . 2_455
O3P P1 C1P C2P -177.6(15) . .
O3P P1 C1P C3P 62.0(17) . .
O3P P1 C1P C4P -56.2(17) . .
O4 C6 C7 C8 -71(3) . .
O4 C6 C7 C9 48(3) . .
O4 C6 C7 C10 172.2(19) . .
O4P P2 O5P Ho1 -68.8(12) . 3_445
O4P P2 O6P Ho2 -9.6(8) . .
O4P P2 O6P Ho2 106.6(11) . 3_445
O4P P2 C5P C6P 43.6(18) . .
O4P P2 C5P C7P -75.9(15) . .
O4P P2 C5P C8P 163.3(13) . .
O5 C11 C12 C13 -145(2) . .
O5 C11 C12 C14 97(2) . .
O5 C11 C12 C15 -21(3) . .
O5P P2 O4P Ho2 132.8(7) . .
O5P P2 O4P Ho3 15.7(15) . .
O5P P2 O6P Ho2 -132.0(7) . .
O5P P2 O6P Ho2 -15.8(14) . 3_445
O5P P2 C5P C6P 163.6(14) . .
O5P P2 C5P C7P 44.1(16) . .
O5P P2 C5P C8P -76.7(15) . .
O6 C11 C12 C13 34(3) . .
O6 C11 C12 C14 -84(2) . .
O6 C11 C12 C15 158(2) . .
O6P P2 O4P Ho2 9.7(8) . .
O6P P2 O4P Ho3 -107.4(12) . .
O6P P2 O5P Ho1 49.4(12) . 3_445
O6P P2 C5P C6P -70.6(17) . .
O6P P2 C5P C7P 169.9(13) . .
O6P P2 C5P C8P 49.1(16) . .
O7 C16 C17 C18 -116(2) . .
O7 C16 C17 C19 124(2) . .
O7 C16 C17 C20 5(3) . .
O8 C16 C17 C18 64(3) . .
O8 C16 C17 C19 -56(3) . .
O8 C16 C17 C20 -175(2) . .
O9 C21 C22 C23 -20(5) . .
O9 C21 C22 C23A 10(4) . .
O9 C21 C22 C24 -130(4) . .
O9 C21 C22 C24A -109(3) . .
O9 C21 C22 C25 111(4) . .
O9 C21 C22 C25A 136(3) . .
O10 C21 C22 C23 159(4) . .
O10 C21 C22 C23A -171(3) . .
O10 C21 C22 C24 49(5) . .
O10 C21 C22 C24A 70(4) . .
O10 C21 C22 C25 -70(5) . .
O10 C21 C22 C25A -45(4) . .
C1P P1 O1P Ho1 -113.9(9) . .
C1P P1 O1P Ho3 118.6(9) . 2_455
C1P P1 O2P Ho2 153.3(12) . 2_455
C1P P1 O2P Ho3 -118.2(8) . 2_455
C1P P1 O3P Ho1 114.3(8) . .
C1P P1 O3P Ho2 -116.5(15) . .
C5P P2 O4P Ho2 -110.5(8) . .
C5P P2 O4P Ho3 132.4(12) . .
C5P P2 O5P Ho1 175.4(10) . 3_445
C5P P2 O6P Ho2 105.3(8) . .
C5P P2 O6P Ho2 -138.5(11) . 3_445
